data_1572008
loop_
_publ_author_name
'Lee, Yunjeong'
'Jhun, Byung Hak'
'Woo, Sihyun'
'Kim, Seoyeon'
'Bae, Jaehan'
'You, Youngmin'
'Cho, Eun Jin'

_publ_section_title
;
 Charge-recombinative triplet sensitization of alkenes for DeMayo-type [2
 + 2] cycloaddition.
;
_journal_issue 30
_journal_name_full 'Chemical science'
_journal_page_first 12058
_journal_page_last 12066
_journal_paper_doi 10.1039/d4sc02601b
_journal_volume 15
_journal_year 2024
_chemical_formula_sum 'C27 H17 N O'
_chemical_formula_weight 371.42
_chemical_melting_point 477
_chemical_name_systematic A
_chemical_properties_physical Light-sensitive,Photo-sensitive
_space_group_crystal_system monoclinic
_space_group_IT_number 14
_space_group_name_Hall '-P 2yn'
_space_group_name_H-M_alt 'P 1 21/n 1'
_atom_sites_solution_hydrogens geom
_audit_creation_method SHELXL-2017/1
_audit_update_record
;
2022-12-08 deposited with the CCDC.	2024-06-27 downloaded from the CCDC.
;
_cell_angle_alpha 90
_cell_angle_beta 115.935(3)
_cell_angle_gamma 90
_cell_formula_units_Z 4
_cell_length_a 18.908(4)
_cell_length_b 5.7056(12)
_cell_length_c 19.221(4)
_cell_measurement_temperature 296(2)
_cell_volume 1864.8(7)
_computing_structure_refinement 'SHELXL-2017/1 (Sheldrick, 2017)'
_computing_structure_solution 'SHELXT 2014/5 (Sheldrick, 2014)'
_diffrn_ambient_temperature 296(2)
_diffrn_measured_fraction_theta_full 0.996
_diffrn_measured_fraction_theta_max 0.996
_diffrn_radiation_type MoK\a
_diffrn_radiation_wavelength 0.71073
_diffrn_reflns_av_R_equivalents 0.3484
_diffrn_reflns_av_unetI/netI 0.1215
_diffrn_reflns_Laue_measured_fraction_full 0.996
_diffrn_reflns_Laue_measured_fraction_max 0.996
_diffrn_reflns_limit_h_max 19
_diffrn_reflns_limit_h_min -18
_diffrn_reflns_limit_k_max 5
_diffrn_reflns_limit_k_min -5
_diffrn_reflns_limit_l_max 20
_diffrn_reflns_limit_l_min -19
_diffrn_reflns_number 27647
_diffrn_reflns_point_group_measured_fraction_full 0.996
_diffrn_reflns_point_group_measured_fraction_max 0.996
_diffrn_reflns_theta_full 21.911
_diffrn_reflns_theta_max 21.911
_diffrn_reflns_theta_min 1.260
_exptl_absorpt_coefficient_mu 0.080
_exptl_crystal_colour yellow
_exptl_crystal_density_diffrn 1.323
_exptl_crystal_F_000 776
_exptl_crystal_recrystallization_method 'Re-crystallisation from solvent: methanol'
_exptl_crystal_size_max 0.900
_exptl_crystal_size_mid 0.300
_exptl_crystal_size_min 0.200
_refine_diff_density_max 0.254
_refine_diff_density_min -0.265
_refine_diff_density_rms 0.063
_refine_ls_extinction_method none
_refine_ls_goodness_of_fit_ref 1.699
_refine_ls_hydrogen_treatment constr
_refine_ls_matrix_type full
_refine_ls_number_parameters 262
_refine_ls_number_reflns 2228
_refine_ls_number_restraints 0
_refine_ls_restrained_S_all 1.699
_refine_ls_R_factor_all 0.2695
_refine_ls_R_factor_gt 0.2381
_refine_ls_shift/su_max 0.003
_refine_ls_shift/su_mean 0.001
_refine_ls_structure_factor_coef Fsqd
_refine_ls_weighting_details 'w=1/[\s^2^(Fo^2^)+(0.1000P)^2^+0.5855P] where P=(Fo^2^+2Fc^2^)/3'
_refine_ls_weighting_scheme calc
_refine_ls_wR_factor_gt 0.2681
_refine_ls_wR_factor_ref 0.2947
_reflns_Friedel_coverage 0.000
_reflns_number_gt 1696
_reflns_number_total 2228
_reflns_threshold_expression 'I > 2\s(I)'
_cod_data_source_file d4sc02601b2.cif
_cod_data_source_block LYJ1044_0m
_cod_depositor_comments 'Adding full bibliography for 1572008.cif.'
_cod_original_cell_volume 1864.7(7)
_cod_original_sg_symbol_H-M 'P 21/n'
_cod_database_code 1572008
_shelx_shelxl_version_number 2017/1
_shelx_space_group_comment
;
The symmetry employed for this shelxl refinement is uniquely defined
by the following loop, which should always be used as a source of
symmetry information in preference to the above space-group names.
They are only intended as comments.
;
_shelx_estimated_absorpt_t_min 0.931
_shelx_estimated_absorpt_t_max 0.984

loop_
_space_group_symop_operation_xyz
'x, y, z'
'-x+1/2, y+1/2, -z+1/2'
'-x, -y, -z'
'x-1/2, -y-1/2, z-1/2'

loop_
_atom_site_label
_atom_site_type_symbol
_atom_site_fract_x
_atom_site_fract_y
_atom_site_fract_z
_atom_site_U_iso_or_equiv
_atom_site_adp_type
_atom_site_occupancy
_atom_site_site_symmetry_order
_atom_site_calc_flag
_atom_site_refinement_flags_posn
_atom_site_refinement_flags_adp
_atom_site_refinement_flags_occupancy
_atom_site_disorder_assembly
_atom_site_disorder_group
O1 O 0.5855(3) 0.6357(9) 0.9502(3) 0.0773(16) Uani 1 1 d . . . . .
N1 N 0.5704(3) 0.5941(9) 0.8250(3) 0.0483(15) Uani 1 1 d . . . . .
C1 C 0.3356(5) -0.2981(15) 0.8645(5) 0.075(2) Uani 1 1 d . . . . .
H1 H 0.313605 -0.387651 0.890467 0.090 Uiso 1 1 calc R U . . .
C2 C 0.3214(4) -0.3580(13) 0.7890(5) 0.070(2) Uani 1 1 d . . . . .
H4 H 0.290392 -0.487309 0.764861 0.084 Uiso 1 1 calc R U . . .
C3 C 0.3534(4) -0.2251(12) 0.7509(4) 0.0573(19) Uani 1 1 d . . . . .
H5 H 0.342655 -0.263629 0.700262 0.069 Uiso 1 1 calc R U . . .
C4 C 0.4021(3) -0.0318(11) 0.7860(3) 0.0446(17) Uani 1 1 d . . . . .
C5 C 0.4373(3) 0.1014(11) 0.7471(3) 0.0470(17) Uani 1 1 d . . . . .
H3 H 0.427646 0.063138 0.696639 0.056 Uiso 1 1 calc R U . . .
C6 C 0.4852(3) 0.2848(11) 0.7835(3) 0.0424(16) Uani 1 1 d . . . . .
C7 C 0.5292(3) 0.4503(11) 0.7607(3) 0.0430(16) Uani 1 1 d . . . . .
C8 C 0.5464(3) 0.5190(10) 0.7015(3) 0.0403(16) Uani 1 1 d . . . . .
C9 C 0.5203(3) 0.4136(10) 0.6249(3) 0.0413(16) Uani 1 1 d . . . . .
C10 C 0.4387(3) 0.3228(11) 0.5852(3) 0.0370(16) Uani 1 1 d . . . . .
C11 C 0.4210(4) 0.1128(11) 0.5450(4) 0.0517(17) Uani 1 1 d . . . . .
H15 H 0.461459 0.025961 0.542379 0.062 Uiso 1 1 calc R U . . .
C12 C 0.3455(5) 0.0296(13) 0.5089(4) 0.068(2) Uani 1 1 d . . . . .
H12 H 0.334998 -0.111279 0.481823 0.081 Uiso 1 1 calc R U . . .
C13 C 0.2855(4) 0.1552(15) 0.5128(4) 0.068(2) Uani 1 1 d . . . . .
H2 H 0.234287 0.098364 0.489156 0.081 Uiso 1 1 calc R U . . .
C14 C 0.3809(4) -0.1115(15) 0.9000(4) 0.066(2) Uani 1 1 d . . . . .
H17 H 0.388806 -0.073116 0.949926 0.080 Uiso 1 1 calc R U . . .
C15 C 0.4166(4) 0.0271(12) 0.8631(4) 0.0500(17) Uani 1 1 d . . . . .
C16 C 0.4665(4) 0.2178(13) 0.8991(3) 0.0559(19) Uani 1 1 d . . . . .
H16 H 0.476219 0.261055 0.949136 0.067 Uiso 1 1 calc R U . . .
C17 C 0.5005(3) 0.3386(12) 0.8607(3) 0.0476(17) Uani 1 1 d . . . . .
C18 C 0.5998(3) 0.7154(11) 0.7309(3) 0.0454(17) Uani 1 1 d . . . . .
C19 C 0.6356(3) 0.8675(12) 0.6987(4) 0.0511(17) Uani 1 1 d . . . . .
H6 H 0.626871 0.849203 0.647532 0.061 Uiso 1 1 calc R U . . .
C20 C 0.6836(4) 1.0435(13) 0.7430(5) 0.065(2) Uani 1 1 d . . . . .
H7 H 0.707325 1.143494 0.721254 0.078 Uiso 1 1 calc R U . . .
C21 C 0.6975(4) 1.0756(13) 0.8191(5) 0.070(2) Uani 1 1 d . . . . .
H9 H 0.730989 1.195159 0.847797 0.084 Uiso 1 1 calc R U . . .
C22 C 0.6629(4) 0.9347(12) 0.8531(4) 0.0596(19) Uani 1 1 d . . . . .
H8 H 0.671476 0.956654 0.904076 0.072 Uiso 1 1 calc R U . . .
C23 C 0.6149(3) 0.7588(12) 0.8079(4) 0.0476(17) Uani 1 1 d . . . . .
C24 C 0.5562(4) 0.5374(13) 0.8885(4) 0.0536(19) Uani 1 1 d . . . . .
C25 C 0.5678(4) 0.4000(11) 0.5904(4) 0.0574(19) Uani 1 1 d . . . . .
H10 H 0.618803 0.458237 0.615097 0.069 Uiso 1 1 calc R U . . .
H11 H 0.549992 0.332226 0.541691 0.069 Uiso 1 1 calc R U . . .
C26 C 0.3012(4) 0.3655(14) 0.5519(4) 0.061(2) Uani 1 1 d . . . . .
H13 H 0.260584 0.451490 0.554441 0.073 Uiso 1 1 calc R U . . .
C27 C 0.3770(3) 0.4477(11) 0.5872(3) 0.0497(17) Uani 1 1 d . . . . .
H27 H 0.387105 0.590669 0.612985 0.060 Uiso 1 1 calc R U . . .

loop_
_atom_site_aniso_label
_atom_site_aniso_U_11
_atom_site_aniso_U_22
_atom_site_aniso_U_33
_atom_site_aniso_U_23
_atom_site_aniso_U_13
_atom_site_aniso_U_12
O1 0.074(3) 0.119(4) 0.036(3) -0.025(3) 0.021(2) -0.006(3)
N1 0.044(3) 0.070(4) 0.027(3) -0.010(3) 0.012(3) 0.005(3)
C1 0.080(6) 0.074(6) 0.097(7) 0.023(5) 0.062(5) 0.011(5)
C2 0.082(5) 0.066(5) 0.089(6) 0.006(5) 0.061(5) 0.009(4)
C3 0.074(5) 0.055(4) 0.060(5) -0.003(4) 0.045(4) 0.005(4)
C4 0.046(4) 0.055(4) 0.038(4) 0.007(4) 0.024(3) 0.018(3)
C5 0.054(4) 0.064(5) 0.031(4) 0.004(4) 0.026(3) 0.011(4)
C6 0.038(4) 0.057(4) 0.034(4) 0.005(4) 0.017(3) 0.007(3)
C7 0.039(4) 0.062(4) 0.029(4) -0.002(4) 0.016(3) 0.006(3)
C8 0.035(4) 0.048(4) 0.036(4) -0.001(3) 0.014(3) 0.003(3)
C9 0.042(4) 0.053(4) 0.031(4) 0.006(3) 0.018(3) 0.010(3)
C10 0.046(4) 0.051(4) 0.020(3) 0.004(3) 0.020(3) 0.007(3)
C11 0.061(5) 0.055(5) 0.043(4) -0.004(4) 0.026(3) 0.005(4)
C12 0.073(5) 0.077(5) 0.052(5) -0.006(4) 0.027(4) -0.011(5)
C13 0.052(5) 0.098(6) 0.047(5) 0.003(5) 0.016(4) -0.018(5)
C14 0.066(5) 0.095(6) 0.050(5) 0.024(5) 0.037(4) 0.017(5)
C15 0.052(4) 0.066(5) 0.038(4) 0.017(4) 0.026(3) 0.020(4)
C16 0.053(4) 0.089(6) 0.030(4) 0.005(4) 0.022(3) 0.018(4)
C17 0.045(4) 0.073(5) 0.025(4) 0.005(4) 0.016(3) 0.008(4)
C18 0.043(4) 0.054(4) 0.037(4) 0.003(4) 0.016(3) 0.012(3)
C19 0.045(4) 0.058(4) 0.047(4) 0.006(4) 0.016(3) 0.005(4)
C20 0.051(4) 0.065(5) 0.074(6) 0.007(5) 0.023(4) -0.003(4)
C21 0.052(5) 0.065(5) 0.080(6) -0.009(5) 0.018(4) -0.008(4)
C22 0.049(4) 0.067(5) 0.048(4) -0.019(4) 0.007(3) -0.006(4)
C23 0.035(4) 0.057(4) 0.047(5) -0.003(4) 0.015(3) 0.008(3)
C24 0.051(4) 0.077(5) 0.034(4) -0.006(4) 0.020(3) 0.011(4)
C25 0.062(4) 0.074(5) 0.046(4) -0.003(4) 0.032(3) 0.004(4)
C26 0.051(5) 0.088(6) 0.048(4) 0.007(5) 0.025(4) 0.005(4)
C27 0.053(4) 0.060(4) 0.042(4) 0.001(3) 0.025(3) 0.005(4)

loop_
_atom_type_symbol
_atom_type_description
_atom_type_scat_dispersion_real
_atom_type_scat_dispersion_imag
_atom_type_scat_source
C C 0.0033 0.0016 'International Tables Vol C Tables 4.2.6.8 and 6.1.1.4'
H H 0.0000 0.0000 'International Tables Vol C Tables 4.2.6.8 and 6.1.1.4'
N N 0.0061 0.0033 'International Tables Vol C Tables 4.2.6.8 and 6.1.1.4'
O O 0.0106 0.0060 'International Tables Vol C Tables 4.2.6.8 and 6.1.1.4'

loop_
_geom_angle_atom_site_label_1
_geom_angle_atom_site_label_2
_geom_angle_atom_site_label_3
_geom_angle
_geom_angle_site_symmetry_1
_geom_angle_site_symmetry_3
_geom_angle_publ_flag
C23 N1 C24 136.8(5) . . ?
C23 N1 C7 110.3(5) . . ?
C24 N1 C7 112.9(5) . . ?
C14 C1 C2 120.6(7) . . ?
C14 C1 H1 119.7 . . ?
C2 C1 H1 119.7 . . ?
C3 C2 C1 119.4(7) . . ?
C3 C2 H4 120.3 . . ?
C1 C2 H4 120.3 . . ?
C2 C3 C4 122.0(7) . . ?
C2 C3 H5 119.0 . . ?
C4 C3 H5 119.0 . . ?
C3 C4 C5 121.8(6) . . ?
C3 C4 C15 118.2(6) . . ?
C5 C4 C15 120.0(6) . . ?
C6 C5 C4 120.0(5) . . ?
C6 C5 H3 120.0 . . ?
C4 C5 H3 120.0 . . ?
C5 C6 C17 119.4(6) . . ?
C5 C6 C7 133.4(5) . . ?
C17 C6 C7 107.2(6) . . ?
C8 C7 N1 108.7(5) . . ?
C8 C7 C6 144.6(6) . . ?
N1 C7 C6 106.6(5) . . ?
C7 C8 C18 106.1(5) . . ?
C7 C8 C9 128.3(6) . . ?
C18 C8 C9 125.6(5) . . ?
C25 C9 C8 121.4(5) . . ?
C25 C9 C10 119.9(5) . . ?
C8 C9 C10 118.7(4) . . ?
C27 C10 C11 117.5(6) . . ?
C27 C10 C9 120.4(6) . . ?
C11 C10 C9 122.1(5) . . ?
C12 C11 C10 121.7(6) . . ?
C12 C11 H15 119.1 . . ?
C10 C11 H15 119.1 . . ?
C11 C12 C13 119.6(7) . . ?
C11 C12 H12 120.2 . . ?
C13 C12 H12 120.2 . . ?
C12 C13 C26 120.0(7) . . ?
C12 C13 H2 120.0 . . ?
C26 C13 H2 120.0 . . ?
C1 C14 C15 121.6(7) . . ?
C1 C14 H17 119.2 . . ?
C15 C14 H17 119.2 . . ?
C16 C15 C14 123.4(6) . . ?
C16 C15 C4 118.4(6) . . ?
C14 C15 C4 118.2(7) . . ?
C17 C16 C15 120.0(6) . . ?
C17 C16 H16 120.0 . . ?
C15 C16 H16 120.0 . . ?
C16 C17 C6 122.0(7) . . ?
C16 C17 C24 128.6(6) . . ?
C6 C17 C24 109.3(5) . . ?
C19 C18 C23 116.2(6) . . ?
C19 C18 C8 134.3(6) . . ?
C23 C18 C8 109.5(6) . . ?
C20 C19 C18 119.8(6) . . ?
C20 C19 H6 120.1 . . ?
C18 C19 H6 120.1 . . ?
C19 C20 C21 121.5(7) . . ?
C19 C20 H7 119.3 . . ?
C21 C20 H7 119.3 . . ?
C22 C21 C20 121.2(7) . . ?
C22 C21 H9 119.4 . . ?
C20 C21 H9 119.4 . . ?
C21 C22 C23 116.7(7) . . ?
C21 C22 H8 121.7 . . ?
C23 C22 H8 121.7 . . ?
C22 C23 N1 130.0(6) . . ?
C22 C23 C18 124.6(7) . . ?
N1 C23 C18 105.4(6) . . ?
O1 C24 N1 124.8(7) . . ?
O1 C24 C17 131.3(6) . . ?
N1 C24 C17 104.0(5) . . ?
C9 C25 H10 120.0 . . ?
C9 C25 H11 120.0 . . ?
H10 C25 H11 120.0 . . ?
C27 C26 C13 119.7(6) . . ?
C27 C26 H13 120.1 . . ?
C13 C26 H13 120.1 . . ?
C26 C27 C10 121.5(6) . . ?
C26 C27 H27 119.3 . . ?
C10 C27 H27 119.3 . . ?

loop_
_geom_bond_atom_site_label_1
_geom_bond_atom_site_label_2
_geom_bond_distance
_geom_bond_site_symmetry_2
_geom_bond_publ_flag
O1 C24 1.206(7) . ?
N1 C23 1.392(7) . ?
N1 C24 1.397(7) . ?
N1 C7 1.403(7) . ?
C1 C14 1.350(9) . ?
C1 C2 1.398(9) . ?
C1 H1 0.9300 . ?
C2 C3 1.365(8) . ?
C2 H4 0.9300 . ?
C3 C4 1.406(8) . ?
C3 H5 0.9300 . ?
C4 C5 1.421(7) . ?
C4 C15 1.425(8) . ?
C5 C6 1.361(8) . ?
C5 H3 0.9300 . ?
C6 C17 1.417(8) . ?
C6 C7 1.447(8) . ?
C7 C8 1.370(7) . ?
C8 C18 1.447(8) . ?
C8 C9 1.462(7) . ?
C9 C25 1.331(7) . ?
C9 C10 1.484(7) . ?
C10 C27 1.382(7) . ?
C10 C11 1.385(8) . ?
C11 C12 1.371(8) . ?
C11 H15 0.9300 . ?
C12 C13 1.372(9) . ?
C12 H12 0.9300 . ?
C13 C26 1.378(9) . ?
C13 H2 0.9300 . ?
C14 C15 1.415(8) . ?
C14 H17 0.9300 . ?
C15 C16 1.407(9) . ?
C16 C17 1.359(8) . ?
C16 H16 0.9300 . ?
C17 C24 1.479(9) . ?
C18 C19 1.399(8) . ?
C18 C23 1.402(8) . ?
C19 C20 1.372(8) . ?
C19 H6 0.9300 . ?
C20 C21 1.380(9) . ?
C20 H7 0.9300 . ?
C21 C22 1.369(9) . ?
C21 H9 0.9300 . ?
C22 C23 1.377(8) . ?
C22 H8 0.9300 . ?
C25 H10 0.9300 . ?
C25 H11 0.9300 . ?
C26 C27 1.373(8) . ?
C26 H13 0.9300 . ?
C27 H27 0.9300 . ?

loop_
_geom_torsion_atom_site_label_1
_geom_torsion_atom_site_label_2
_geom_torsion_atom_site_label_3
_geom_torsion_atom_site_label_4
_geom_torsion
_geom_torsion_site_symmetry_1
_geom_torsion_site_symmetry_2
_geom_torsion_site_symmetry_3
_geom_torsion_site_symmetry_4
_geom_torsion_publ_flag
C14 C1 C2 C3 -0.4(10) . . . . ?
C1 C2 C3 C4 1.6(10) . . . . ?
C2 C3 C4 C5 177.9(6) . . . . ?
C2 C3 C4 C15 -1.2(9) . . . . ?
C3 C4 C5 C6 -178.9(5) . . . . ?
C15 C4 C5 C6 0.3(8) . . . . ?
C4 C5 C6 C17 1.1(8) . . . . ?
C4 C5 C6 C7 179.7(5) . . . . ?
C23 N1 C7 C8 0.2(6) . . . . ?
C24 N1 C7 C8 179.8(5) . . . . ?
C23 N1 C7 C6 179.7(4) . . . . ?
C24 N1 C7 C6 -0.6(6) . . . . ?
C5 C6 C7 C8 1.6(12) . . . . ?
C17 C6 C7 C8 -179.6(8) . . . . ?
C5 C6 C7 N1 -177.6(6) . . . . ?
C17 C6 C7 N1 1.1(6) . . . . ?
N1 C7 C8 C18 -0.8(6) . . . . ?
C6 C7 C8 C18 -180.0(7) . . . . ?
N1 C7 C8 C9 176.8(5) . . . . ?
C6 C7 C8 C9 -2.5(12) . . . . ?
C7 C8 C9 C25 -142.4(6) . . . . ?
C18 C8 C9 C25 34.6(8) . . . . ?
C7 C8 C9 C10 38.2(8) . . . . ?
C18 C8 C9 C10 -144.7(5) . . . . ?
C25 C9 C10 C27 -137.7(6) . . . . ?
C8 C9 C10 C27 41.7(7) . . . . ?
C25 C9 C10 C11 42.2(8) . . . . ?
C8 C9 C10 C11 -138.4(5) . . . . ?
C27 C10 C11 C12 -0.5(8) . . . . ?
C9 C10 C11 C12 179.5(5) . . . . ?
C10 C11 C12 C13 -0.5(9) . . . . ?
C11 C12 C13 C26 1.0(10) . . . . ?
C2 C1 C14 C15 -1.1(10) . . . . ?
C1 C14 C15 C16 -177.6(6) . . . . ?
C1 C14 C15 C4 1.5(9) . . . . ?
C3 C4 C15 C16 178.8(5) . . . . ?
C5 C4 C15 C16 -0.3(8) . . . . ?
C3 C4 C15 C14 -0.3(8) . . . . ?
C5 C4 C15 C14 -179.5(5) . . . . ?
C14 C15 C16 C17 178.1(6) . . . . ?
C4 C15 C16 C17 -1.0(8) . . . . ?
C15 C16 C17 C6 2.4(9) . . . . ?
C15 C16 C17 C24 -177.9(5) . . . . ?
C5 C6 C17 C16 -2.5(8) . . . . ?
C7 C6 C17 C16 178.6(5) . . . . ?
C5 C6 C17 C24 177.7(5) . . . . ?
C7 C6 C17 C24 -1.2(6) . . . . ?
C7 C8 C18 C19 -176.6(6) . . . . ?
C9 C8 C18 C19 5.7(10) . . . . ?
C7 C8 C18 C23 1.1(6) . . . . ?
C9 C8 C18 C23 -176.5(5) . . . . ?
C23 C18 C19 C20 1.3(8) . . . . ?
C8 C18 C19 C20 178.9(6) . . . . ?
C18 C19 C20 C21 -0.2(9) . . . . ?
C19 C20 C21 C22 -1.0(10) . . . . ?
C20 C21 C22 C23 0.9(9) . . . . ?
C21 C22 C23 N1 -178.0(6) . . . . ?
C21 C22 C23 C18 0.3(9) . . . . ?
C24 N1 C23 C22 -0.5(10) . . . . ?
C7 N1 C23 C22 179.0(6) . . . . ?
C24 N1 C23 C18 -179.0(6) . . . . ?
C7 N1 C23 C18 0.5(6) . . . . ?
C19 C18 C23 C22 -1.4(8) . . . . ?
C8 C18 C23 C22 -179.6(5) . . . . ?
C19 C18 C23 N1 177.2(5) . . . . ?
C8 C18 C23 N1 -1.0(6) . . . . ?
C23 N1 C24 O1 -1.0(11) . . . . ?
C7 N1 C24 O1 179.5(6) . . . . ?
C23 N1 C24 C17 179.4(6) . . . . ?
C7 N1 C24 C17 -0.1(6) . . . . ?
C16 C17 C24 O1 1.5(11) . . . . ?
C6 C17 C24 O1 -178.7(6) . . . . ?
C16 C17 C24 N1 -178.9(6) . . . . ?
C6 C17 C24 N1 0.8(6) . . . . ?
C12 C13 C26 C27 -0.4(9) . . . . ?
C13 C26 C27 C10 -0.7(9) . . . . ?
C11 C10 C27 C26 1.2(8) . . . . ?
C9 C10 C27 C26 -178.9(5) . . . . ?
